data_7034654
loop_
_publ_author_name
'Acosta-Rueda, Laura'
'Delgado-Pinar, Estefan\'ia'
'Pitarch-Jarque, Javier'
'Rodr\'iguez, Alexis'
'Blasco, Salvador'
'Gonz\'alez, Jorge'
'Basallote, Manuel G.'
'Garc\'ia-Espa\~na, Enrique'

_publ_section_title
;
 Correlation between the molecular structure and the kinetics of
 decomposition of azamacrocyclic copper(ii) complexes.
;
_journal_issue 17
_journal_name_full 'Dalton transactions (Cambridge, England : 2003)'
_journal_page_first 8255
_journal_page_last 8266
_journal_paper_doi 10.1039/c5dt00408j
_journal_volume 44
_journal_year 2015
_chemical_formula_moiety 'C24 H40 Cl2 Cu2 N8, 2(C F3 O3 S)'
_chemical_formula_sum 'C26 H40 Cl2 Cu2 F6 N8 O6 S2'
_chemical_formula_weight 936.76
_space_group_crystal_system monoclinic
_space_group_IT_number 14
_space_group_name_Hall '-P 2ybc'
_space_group_name_H-M_alt 'P 1 21/c 1'
_symmetry_space_group_name_Hall '-P 2ybc'
_symmetry_space_group_name_H-M 'P 1 21/c 1'
_atom_sites_solution_hydrogens geom
_audit_creation_date 2014-05-06
_audit_creation_method
;
Olex2 1.2
(compiled 2013.09.17 svn.r2790 for OlexSys, GUI svn.r4601)
;
_audit_update_record
;
2015-01-12 deposited with the CCDC.
2015-03-27 downloaded from the CCDC.
;
_cell_angle_alpha 90.00
_cell_angle_beta 128.989(2)
_cell_angle_gamma 90.00
_cell_formula_units_Z 2
_cell_length_a 9.0903(3)
_cell_length_b 18.9117(6)
_cell_length_c 13.8692(4)
_cell_measurement_reflns_used 2549
_cell_measurement_temperature 120.0(2)
_cell_measurement_theta_max 28.8729
_cell_measurement_theta_min 2.9746
_cell_volume 1853.23(11)
_computing_cell_refinement
;
CrysAlisPro, Agilent Technologies,
Version 1.171.35.19 (release 27-10-2011 CrysAlis171 .NET)
(compiled Oct 27 2011,15:02:11)
;
_computing_data_collection
;
CrysAlisPro, Agilent Technologies,
Version 1.171.35.19 (release 27-10-2011 CrysAlis171 .NET)
(compiled Oct 27 2011,15:02:11)
;
_computing_data_reduction
;
CrysAlisPro, Agilent Technologies,
Version 1.171.35.19 (release 27-10-2011 CrysAlis171 .NET)
(compiled Oct 27 2011,15:02:11)
;
_computing_molecular_graphics
;
O. V. Dolomanov, L. J. Bourhis, R. J. Gildea, J. A. K. Howard and H. Puschmann,
OLEX2: a complete structure solution, refinement and analysis program.
J. Appl. Cryst. (2009). 42, 339-341.
;
_computing_publication_material
;
O. V. Dolomanov, L. J. Bourhis, R. J. Gildea, J. A. K. Howard and H. Puschmann,
OLEX2: a complete structure solution, refinement and analysis program.
J. Appl. Cryst. (2009). 42, 339-341.
;
_computing_structure_refinement
;
SHELX, G.M. Sheldrick, Acta Cryst.
(2008). A64, 112-122
;
_computing_structure_solution 'SHELXS-97 (Sheldrick, 1990)'
_diffrn_ambient_temperature 120.15
_diffrn_measured_fraction_theta_full 0.998
_diffrn_measured_fraction_theta_max 0.998
_diffrn_radiation_type MoK\a
_diffrn_radiation_wavelength 0.71073
_diffrn_reflns_av_R_equivalents 0.0297
_diffrn_reflns_av_unetI/netI 0.0399
_diffrn_reflns_Laue_measured_fraction_full 0.998
_diffrn_reflns_Laue_measured_fraction_max 0.998
_diffrn_reflns_limit_h_max 10
_diffrn_reflns_limit_h_min -10
_diffrn_reflns_limit_k_max 22
_diffrn_reflns_limit_k_min -21
_diffrn_reflns_limit_l_max 16
_diffrn_reflns_limit_l_min -16
_diffrn_reflns_number 9232
_diffrn_reflns_point_group_measured_fraction_full 0.998
_diffrn_reflns_point_group_measured_fraction_max 0.998
_diffrn_reflns_theta_full 25.000
_diffrn_reflns_theta_max 24.998
_diffrn_reflns_theta_min 2.981
_exptl_absorpt_coefficient_mu 1.485
_exptl_absorpt_correction_T_max 0.9416
_exptl_absorpt_correction_T_min 0.9135
_exptl_absorpt_correction_type multi-scan
_exptl_absorpt_process_details
;
CrysAlisPro, Agilent Technologies,
Version 1.171.35.19 (release 27-10-2011 CrysAlis171 .NET)
(compiled Oct 27 2011,15:02:11)
Empirical absorption correction using spherical harmonics,
 implemented in SCALE3 ABSPACK scaling algorithm.
;
_exptl_crystal_colour blue
_exptl_crystal_density_diffrn 1.679
_exptl_crystal_density_method 'not measured'
_exptl_crystal_description hexagonal
_exptl_crystal_F_000 956
_exptl_crystal_size_max 0.062
_exptl_crystal_size_mid 0.057
_exptl_crystal_size_min 0.041
_refine_diff_density_max 0.383
_refine_diff_density_min -0.350
_refine_diff_density_rms 0.068
_refine_ls_extinction_method none
_refine_ls_goodness_of_fit_ref 1.040
_refine_ls_hydrogen_treatment constr
_refine_ls_matrix_type full
_refine_ls_number_parameters 236
_refine_ls_number_reflns 3255
_refine_ls_number_restraints 1
_refine_ls_restrained_S_all 1.041
_refine_ls_R_factor_all 0.0431
_refine_ls_R_factor_gt 0.0303
_refine_ls_shift/su_max 0.001
_refine_ls_shift/su_mean 0.000
_refine_ls_structure_factor_coef Fsqd
_refine_ls_weighting_details 'w=1/[\s^2^(Fo^2^)+(0.0220P)^2^+1.3173P] where P=(Fo^2^+2Fc^2^)/3'
_refine_ls_weighting_scheme calc
_refine_ls_wR_factor_gt 0.0621
_refine_ls_wR_factor_ref 0.0668
_reflns_Friedel_coverage 0.000
_reflns_number_gt 2679
_reflns_number_total 3255
_reflns_threshold_expression 'I > 2\s(I)'
_cod_data_source_file c5dt00408j2.cif
_cod_data_source_block Crystal2
_cod_depositor_comments 'Adding full bibliography for 7034653--7034656.cif.'
_cod_original_cell_volume 1853.23(10)
_cod_database_code 7034654
_shelxl_version_number 2013-4
_shelx_space_group_comment
;
The symmetry employed for this shelxl refinement is uniquely defined
by the following loop, which should always be used as a source of
symmetry information in preference to the above space-group names.
They are only intended as comments.
;
_olex2_refinement_description
;
1. Fixed Uiso
 At 1.2 times of:
  All C(H) groups, All C(H,H) groups, All N(H) groups
 At 1.5 times of:
  All C(H,H,H) groups
2. Rigid bond restraints
 S1, C13
 with sigma for 1-2 distances of 0.001 and sigma for 1-3 distances of 0.02
3.a Ternary CH refined with riding coordinates:
 N4(H4), N2(H2)
3.b Secondary CH2 refined with riding coordinates:
 C1(H1A,H1B), C7(H7A,H7B), C9(H9A,H9B), C12(H12A,H12B), C8(H8A,H8B), C11(H11A,
 H11B)
3.c Aromatic/amide H refined with riding coordinates:
 C3(H3), C4(H4A), C5(H5)
3.d Idealised Me refined as rotating group:
 C10(H10A,H10B,H10C)
;

loop_
_space_group_symop_operation_xyz
'x, y, z'
'-x, y+1/2, -z+1/2'
'-x, -y, -z'
'x, -y-1/2, z-1/2'

loop_
_atom_site_label
_atom_site_type_symbol
_atom_site_fract_x
_atom_site_fract_y
_atom_site_fract_z
_atom_site_U_iso_or_equiv
_atom_site_adp_type
_atom_site_occupancy
_atom_site_site_symmetry_order
_atom_site_calc_flag
_atom_site_refinement_flags_posn
_atom_site_refinement_flags_adp
Cu1 Cu 0.18616(5) 0.46315(2) 0.24758(3) 0.01425(10) Uani 1 1 d . .
Cl1 Cl 0.42400(10) 0.54156(4) 0.32072(5) 0.02066(17) Uani 1 1 d . .
N3 N 0.0343(3) 0.37297(12) 0.21577(19) 0.0167(5) Uani 1 1 d . .
N4 N 0.2244(3) 0.41910(11) 0.13008(18) 0.0146(5) Uani 1 1 d . .
H4 H 0.3544 0.3982 0.1853 0.018 Uiso 1 1 calc R U
N2 N 0.1984(3) 0.47618(11) 0.39744(18) 0.0165(5) Uani 1 1 d . .
H2 H 0.3342 0.4715 0.4727 0.020 Uiso 1 1 calc R U
N1 N -0.0560(3) 0.54372(11) 0.17482(18) 0.0153(5) Uani 1 1 d . .
C1 C 0.2253(4) 0.46843(14) 0.0463(2) 0.0157(6) Uani 1 1 d . .
H1A H 0.3456 0.4953 0.0966 0.019 Uiso 1 1 calc R U
H1B H 0.1211 0.5029 0.0118 0.019 Uiso 1 1 calc R U
C2 C -0.2039(4) 0.56616(14) 0.0601(2) 0.0157(6) Uani 1 1 d . .
C7 C 0.1374(4) 0.54752(14) 0.3999(2) 0.0199(6) Uani 1 1 d . .
H7A H 0.2430 0.5810 0.4327 0.024 Uiso 1 1 calc R U
H7B H 0.1068 0.5480 0.4570 0.024 Uiso 1 1 calc R U
C3 C -0.3288(4) 0.61748(15) 0.0404(2) 0.0213(7) Uani 1 1 d . .
H3 H -0.4305 0.6325 -0.0414 0.026 Uiso 1 1 calc R U
C6 C -0.0340(4) 0.57209(15) 0.2728(2) 0.0185(6) Uani 1 1 d . .
C9 C 0.1045(4) 0.35338(15) 0.3425(2) 0.0232(7) Uani 1 1 d . .
H9A H 0.2369 0.3366 0.3931 0.028 Uiso 1 1 calc R U
H9B H 0.0259 0.3149 0.3373 0.028 Uiso 1 1 calc R U
C12 C 0.0942(4) 0.35776(15) 0.0679(2) 0.0192(6) Uani 1 1 d . .
H12A H 0.1394 0.3249 0.0360 0.023 Uiso 1 1 calc R U
H12B H -0.0345 0.3740 -0.0027 0.023 Uiso 1 1 calc R U
C4 C -0.3035(4) 0.64673(16) 0.1417(2) 0.0255(7) Uani 1 1 d . .
H4A H -0.3869 0.6823 0.1304 0.031 Uiso 1 1 calc R U
C5 C -0.1546(4) 0.62322(16) 0.2593(2) 0.0239(7) Uani 1 1 d . .
H5 H -0.1354 0.6420 0.3300 0.029 Uiso 1 1 calc R U
C8 C 0.0934(4) 0.41821(15) 0.4023(2) 0.0216(7) Uani 1 1 d . .
H8A H -0.0403 0.4321 0.3571 0.026 Uiso 1 1 calc R U
H8B H 0.1504 0.4079 0.4895 0.026 Uiso 1 1 calc R U
C10 C -0.1752(4) 0.37932(16) 0.1298(2) 0.0230(7) Uani 1 1 d . .
H10A H -0.2187 0.3948 0.0482 0.034 Uiso 1 1 calc R U
H10B H -0.2136 0.4141 0.1626 0.034 Uiso 1 1 calc R U
H10C H -0.2314 0.3333 0.1220 0.034 Uiso 1 1 calc R U
C11 C 0.0908(4) 0.32098(15) 0.1635(2) 0.0223(7) Uani 1 1 d . .
H11A H -0.0005 0.2813 0.1244 0.027 Uiso 1 1 calc R U
H11B H 0.2177 0.3016 0.2306 0.027 Uiso 1 1 calc R U
S1 S 0.67562(10) 0.31312(4) 0.35817(6) 0.01773(17) Uani 1 1 d . U
F1 F 0.7128(3) 0.22352(9) 0.22968(16) 0.0384(5) Uani 1 1 d . .
F2 F 0.4299(2) 0.22978(9) 0.17088(14) 0.0362(5) Uani 1 1 d . .
F3 F 0.6477(2) 0.17591(8) 0.34022(14) 0.0302(4) Uani 1 1 d . .
O3 O 0.6195(3) 0.36767(10) 0.26739(16) 0.0241(5) Uani 1 1 d . .
O2 O 0.8772(3) 0.30687(10) 0.45440(16) 0.0241(5) Uani 1 1 d . .
O1 O 0.5614(3) 0.30966(11) 0.39716(18) 0.0313(5) Uani 1 1 d . .
C13 C 0.6134(4) 0.23154(15) 0.2696(2) 0.0215(6) Uani 1 1 d . U

loop_
_atom_site_aniso_label
_atom_site_aniso_U_11
_atom_site_aniso_U_22
_atom_site_aniso_U_33
_atom_site_aniso_U_23
_atom_site_aniso_U_13
_atom_site_aniso_U_12
Cu1 0.01389(18) 0.01799(19) 0.01052(16) -0.00186(13) 0.00751(15) -0.00177(14)
Cl1 0.0219(4) 0.0220(4) 0.0133(3) -0.0016(3) 0.0088(3) -0.0069(3)
N3 0.0161(13) 0.0205(13) 0.0164(11) -0.0013(9) 0.0116(11) -0.0011(10)
N4 0.0114(12) 0.0193(12) 0.0123(11) -0.0011(9) 0.0070(10) 0.0010(9)
N2 0.0137(12) 0.0207(13) 0.0106(11) -0.0005(9) 0.0056(10) -0.0005(10)
N1 0.0130(12) 0.0200(13) 0.0127(11) -0.0010(9) 0.0081(10) -0.0008(10)
C1 0.0120(14) 0.0210(15) 0.0130(13) 0.0009(11) 0.0074(12) 0.0018(12)
C2 0.0137(14) 0.0204(15) 0.0132(13) -0.0017(11) 0.0085(12) -0.0022(12)
C7 0.0209(16) 0.0244(16) 0.0094(13) -0.0040(11) 0.0072(12) 0.0007(12)
C3 0.0137(15) 0.0337(18) 0.0126(14) 0.0041(12) 0.0064(13) 0.0077(13)
C6 0.0181(15) 0.0231(16) 0.0133(13) -0.0035(11) 0.0094(13) -0.0018(12)
C9 0.0251(17) 0.0251(17) 0.0219(15) 0.0021(12) 0.0159(14) -0.0036(13)
C12 0.0165(15) 0.0229(16) 0.0187(14) -0.0056(12) 0.0114(13) -0.0017(12)
C4 0.0232(17) 0.0325(18) 0.0245(16) 0.0020(13) 0.0168(14) 0.0110(14)
C5 0.0252(18) 0.0310(18) 0.0169(14) -0.0043(12) 0.0140(14) 0.0016(14)
C8 0.0232(16) 0.0273(17) 0.0171(14) -0.0007(12) 0.0140(13) -0.0036(13)
C10 0.0172(16) 0.0289(17) 0.0208(15) -0.0040(12) 0.0110(13) -0.0042(13)
C11 0.0245(17) 0.0193(16) 0.0255(15) -0.0060(12) 0.0169(14) -0.0053(13)
S1 0.0166(4) 0.0207(4) 0.0149(3) -0.0017(3) 0.0094(3) -0.0008(3)
F1 0.0589(13) 0.0317(11) 0.0528(11) -0.0128(8) 0.0487(11) -0.0091(9)
F2 0.0261(11) 0.0342(11) 0.0234(9) -0.0078(8) 0.0037(9) -0.0021(8)
F3 0.0362(11) 0.0195(9) 0.0325(9) 0.0043(7) 0.0205(9) 0.0003(8)
O3 0.0239(12) 0.0195(11) 0.0209(10) 0.0023(8) 0.0103(10) 0.0036(9)
O2 0.0177(11) 0.0277(12) 0.0176(10) 0.0027(8) 0.0067(9) -0.0007(9)
O1 0.0346(13) 0.0393(14) 0.0352(12) -0.0140(10) 0.0293(11) -0.0117(10)
C13 0.0207(16) 0.0240(15) 0.0193(14) -0.0021(10) 0.0123(14) 0.0002(13)

loop_
_atom_type_symbol
_atom_type_description
_atom_type_scat_dispersion_real
_atom_type_scat_dispersion_imag
_atom_type_scat_source
C C 0.0033 0.0016 'International Tables Vol C Tables 4.2.6.8 and 6.1.1.4'
H H 0.0000 0.0000 'International Tables Vol C Tables 4.2.6.8 and 6.1.1.4'
Cl Cl 0.1484 0.1585 'International Tables Vol C Tables 4.2.6.8 and 6.1.1.4'
Cu Cu 0.3201 1.2651 'International Tables Vol C Tables 4.2.6.8 and 6.1.1.4'
F F 0.0171 0.0103 'International Tables Vol C Tables 4.2.6.8 and 6.1.1.4'
N N 0.0061 0.0033 'International Tables Vol C Tables 4.2.6.8 and 6.1.1.4'
O O 0.0106 0.0060 'International Tables Vol C Tables 4.2.6.8 and 6.1.1.4'
S S 0.1246 0.1234 'International Tables Vol C Tables 4.2.6.8 and 6.1.1.4'

loop_
_geom_angle_atom_site_label_1
_geom_angle_atom_site_label_2
_geom_angle_atom_site_label_3
_geom_angle
_geom_angle_site_symmetry_1
_geom_angle_site_symmetry_3
Cl1 Cu1 N1 98.15(6) . .
N3 Cu1 Cl1 163.55(7) . .
N3 Cu1 N1 97.24(8) . .
N4 Cu1 Cl1 91.74(6) . .
N4 Cu1 N3 85.36(8) . .
N4 Cu1 N1 120.73(8) . .
N2 Cu1 Cl1 92.30(6) . .
N2 Cu1 N3 85.25(8) . .
N2 Cu1 N4 160.06(9) . .
N2 Cu1 N1 77.93(8) . .
C9 N3 Cu1 102.78(16) . .
C10 N3 Cu1 116.94(17) . .
C10 N3 C9 110.3(2) . .
C10 N3 C11 108.8(2) . .
C11 N3 Cu1 105.12(16) . .
C11 N3 C9 112.8(2) . .
Cu1 N4 H4 105.2 . .
C1 N4 Cu1 116.86(15) . .
C1 N4 H4 105.2 . .
C12 N4 Cu1 107.92(15) . .
C12 N4 H4 105.2 . .
C12 N4 C1 115.37(19) . .
Cu1 N2 H2 107.1 . .
C7 N2 Cu1 111.01(15) . .
C7 N2 H2 107.1 . .
C7 N2 C8 114.5(2) . .
C8 N2 Cu1 109.61(15) . .
C8 N2 H2 107.1 . .
C2 N1 Cu1 133.33(17) . .
C2 N1 C6 117.8(2) . .
C6 N1 Cu1 108.84(17) . .
N4 C1 H1A 108.4 . .
N4 C1 H1B 108.4 . .
N4 C1 C2 115.4(2) . 3_565
H1A C1 H1B 107.5 . .
C2 C1 H1A 108.4 3_565 .
C2 C1 H1B 108.4 3_565 .
N1 C2 C1 115.8(2) . 3_565
N1 C2 C3 122.5(2) . .
C3 C2 C1 121.7(2) . 3_565
N2 C7 H7A 109.1 . .
N2 C7 H7B 109.1 . .
N2 C7 C6 112.4(2) . .
H7A C7 H7B 107.9 . .
C6 C7 H7A 109.1 . .
C6 C7 H7B 109.1 . .
C2 C3 H3 120.4 . .
C2 C3 C4 119.1(2) . .
C4 C3 H3 120.4 . .
N1 C6 C7 116.2(2) . .
N1 C6 C5 122.5(2) . .
C5 C6 C7 121.2(2) . .
N3 C9 H9A 110.0 . .
N3 C9 H9B 110.0 . .
N3 C9 C8 108.5(2) . .
H9A C9 H9B 108.4 . .
C8 C9 H9A 110.0 . .
C8 C9 H9B 110.0 . .
N4 C12 H12A 110.2 . .
N4 C12 H12B 110.2 . .
N4 C12 C11 107.3(2) . .
H12A C12 H12B 108.5 . .
C11 C12 H12A 110.2 . .
C11 C12 H12B 110.2 . .
C3 C4 H4A 120.6 . .
C5 C4 C3 118.8(3) . .
C5 C4 H4A 120.6 . .
C6 C5 H5 120.4 . .
C4 C5 C6 119.2(2) . .
C4 C5 H5 120.4 . .
N2 C8 C9 107.8(2) . .
N2 C8 H8A 110.1 . .
N2 C8 H8B 110.1 . .
C9 C8 H8A 110.1 . .
C9 C8 H8B 110.1 . .
H8A C8 H8B 108.5 . .
N3 C10 H10A 109.5 . .
N3 C10 H10B 109.5 . .
N3 C10 H10C 109.5 . .
H10A C10 H10B 109.5 . .
H10A C10 H10C 109.5 . .
H10B C10 H10C 109.5 . .
N3 C11 C12 109.0(2) . .
N3 C11 H11A 109.9 . .
N3 C11 H11B 109.9 . .
C12 C11 H11A 109.9 . .
C12 C11 H11B 109.9 . .
H11A C11 H11B 108.3 . .
O3 S1 C13 103.07(12) . .
O2 S1 O3 114.23(12) . .
O2 S1 O1 116.43(12) . .
O2 S1 C13 103.23(12) . .
O1 S1 O3 114.50(13) . .
O1 S1 C13 102.86(13) . .
F1 C13 S1 111.8(2) . .
F1 C13 F2 107.9(2) . .
F1 C13 F3 108.0(2) . .
F2 C13 S1 111.65(19) . .
F3 C13 S1 109.99(17) . .
F3 C13 F2 107.3(2) . .

loop_
_geom_bond_atom_site_label_1
_geom_bond_atom_site_label_2
_geom_bond_distance
_geom_bond_site_symmetry_2
Cu1 Cl1 2.2677(7) .
Cu1 N3 2.060(2) .
Cu1 N4 2.046(2) .
Cu1 N2 2.026(2) .
Cu1 N1 2.322(2) .
N3 C9 1.491(3) .
N3 C10 1.485(3) .
N3 C11 1.491(3) .
N4 H4 1.0000 .
N4 C1 1.493(3) .
N4 C12 1.485(3) .
N2 H2 1.0000 .
N2 C7 1.467(3) .
N2 C8 1.482(3) .
N1 C2 1.352(3) .
N1 C6 1.353(3) .
C1 H1A 0.9900 .
C1 H1B 0.9900 .
C1 C2 1.511(3) 3_565
C2 C1 1.511(3) 3_565
C2 C3 1.384(4) .
C7 H7A 0.9900 .
C7 H7B 0.9900 .
C7 C6 1.515(4) .
C3 H3 0.9500 .
C3 C4 1.388(4) .
C6 C5 1.383(4) .
C9 H9A 0.9900 .
C9 H9B 0.9900 .
C9 C8 1.519(4) .
C12 H12A 0.9900 .
C12 H12B 0.9900 .
C12 C11 1.515(4) .
C4 H4A 0.9500 .
C4 C5 1.383(4) .
C5 H5 0.9500 .
C8 H8A 0.9900 .
C8 H8B 0.9900 .
C10 H10A 0.9800 .
C10 H10B 0.9800 .
C10 H10C 0.9800 .
C11 H11A 0.9900 .
C11 H11B 0.9900 .
S1 O3 1.4497(19) .
S1 O2 1.441(2) .
S1 O1 1.443(2) .
S1 C13 1.826(3) .
F1 C13 1.332(3) .
F2 C13 1.336(3) .
F3 C13 1.334(3) .

loop_
_geom_hbond_atom_site_label_D
_geom_hbond_atom_site_label_H
_geom_hbond_atom_site_label_A
_geom_hbond_distance_DH
_geom_hbond_distance_HA
_geom_hbond_distance_DA
_geom_hbond_angle_DHA
_geom_hbond_site_symmetry_A
N4 H4 O3 1.00 2.00 2.977(3) 166.3 .
N2 H2 Cl1 1.00 2.28 3.208(2) 154.7 3_666

loop_
_geom_torsion_atom_site_label_1
_geom_torsion_atom_site_label_2
_geom_torsion_atom_site_label_3
_geom_torsion_atom_site_label_4
_geom_torsion
_geom_torsion_site_symmetry_1
_geom_torsion_site_symmetry_4
Cu1 N3 C9 C8 50.4(2) . .
Cu1 N3 C11 C12 -43.9(2) . .
Cu1 N4 C1 C2 -165.13(17) . 3_565
Cu1 N4 C12 C11 -38.6(2) . .
Cu1 N2 C7 C6 41.5(3) . .
Cu1 N2 C8 C9 29.3(2) . .
Cu1 N1 C2 C1 2.1(4) . 3_565
Cu1 N1 C2 C3 -178.0(2) . .
Cu1 N1 C6 C7 1.7(3) . .
Cu1 N1 C6 C5 178.6(2) . .
N3 C9 C8 N2 -54.5(3) . .
N4 C12 C11 N3 56.2(3) . .
N2 C7 C6 N1 -27.3(3) . .
N2 C7 C6 C5 155.8(3) . .
N1 C2 C3 C4 -0.7(4) . .
N1 C6 C5 C4 -0.2(4) . .
C1 N4 C12 C11 -171.4(2) . .
C1 C2 C3 C4 179.2(3) 3_565 .
C2 N1 C6 C7 -177.9(2) . .
C2 N1 C6 C5 -0.9(4) . .
C2 C3 C4 C5 -0.5(4) . .
C7 N2 C8 C9 154.9(2) . .
C7 C6 C5 C4 176.6(3) . .
C3 C4 C5 C6 0.9(4) . .
C6 N1 C2 C1 -178.5(2) . 3_565
C6 N1 C2 C3 1.4(4) . .
C9 N3 C11 C12 -155.1(2) . .
C12 N4 C1 C2 -36.7(3) . 3_565
C8 N2 C7 C6 -83.3(3) . .
C10 N3 C9 C8 -75.1(3) . .
C10 N3 C11 C12 82.1(3) . .
C11 N3 C9 C8 163.0(2) . .
O3 S1 C13 F1 63.5(2) . .
O3 S1 C13 F2 -57.5(2) . .
O3 S1 C13 F3 -176.51(19) . .
O2 S1 C13 F1 -55.7(2) . .
O2 S1 C13 F2 -176.70(19) . .
O2 S1 C13 F3 64.3(2) . .
O1 S1 C13 F1 -177.20(19) . .
O1 S1 C13 F2 61.8(2) . .
O1 S1 C13 F3 -57.2(2) . .
